data_2240851
loop_
_publ_author_name
'Ishikawa, Yoshinobu'

_publ_section_title
;
 Crystal structure of 3-(hydroxymethyl)chromone
;
_journal_issue 7
_journal_name_full 'Acta Crystallographica Section E'
_journal_page_first o495
_journal_paper_doi 10.1107/S2056989015011627
_journal_volume 71
_journal_year 2015
_chemical_formula_iupac 'C10 H8 O3'
_chemical_formula_moiety 'C10 H8 O3'
_chemical_formula_sum 'C10 H8 O3'
_chemical_formula_weight 176.17
_chemical_name_common
;
3-(Hydroxymethyl)chromone
;
_chemical_name_systematic
;
3-(Hydroxymethyl)-4<i>H</i>-chromen-4-one
;
_space_group_IT_number 2
_symmetry_cell_setting triclinic
_symmetry_space_group_name_Hall '-P 1'
_symmetry_space_group_name_H-M 'P -1'
_atom_sites_solution_hydrogens geom
_atom_sites_solution_primary direct
_atom_sites_solution_secondary difmap
_cell_angle_alpha 94.48(6)
_cell_angle_beta 108.27(5)
_cell_angle_gamma 103.31(5)
_cell_formula_units_Z 2
_cell_length_a 6.756(4)
_cell_length_b 7.988(6)
_cell_length_c 7.991(6)
_cell_measurement_reflns_used 25
_cell_measurement_temperature 100
_cell_measurement_theta_max 17.29
_cell_measurement_theta_min 15.53
_cell_volume 393.2(5)
_computing_cell_refinement
;
<i>WinAFC Diffractometer Control Software</i> (Rigaku, 1999)
;
_computing_data_collection
;
<i>WinAFC Diffractometer Control Software</i> (Rigaku, 1999)
;
_computing_data_reduction
;
<i>WinAFC Diffractometer Control Software</i> (Rigaku, 1999)
;
_computing_molecular_graphics
;
CrystalStructure (Rigaku, 2010)
;
_computing_publication_material
;
CrystalStructure (Rigaku, 2010)
;
_computing_structure_refinement
;
SHELXL97 (Sheldrick, 2008)
;
_computing_structure_solution
;
SIR2008 (Burla et al., 2007)
;
_diffrn_ambient_temperature 100
_diffrn_measured_fraction_theta_full 0.993
_diffrn_measured_fraction_theta_max 0.993
_diffrn_measurement_device_type 'Rigaku AFC-7R'
_diffrn_measurement_method \w-2\q
_diffrn_radiation_type 'Mo K\a'
_diffrn_radiation_wavelength 0.71069
_diffrn_reflns_av_R_equivalents 0.0889
_diffrn_reflns_limit_h_max 8
_diffrn_reflns_limit_h_min -4
_diffrn_reflns_limit_k_max 10
_diffrn_reflns_limit_k_min -10
_diffrn_reflns_limit_l_max 9
_diffrn_reflns_limit_l_min -10
_diffrn_reflns_number 2219
_diffrn_reflns_theta_full 27.53
_diffrn_reflns_theta_max 27.54
_diffrn_standards_decay_% 0.045
_diffrn_standards_interval_count 150
_diffrn_standards_number 3
_exptl_absorpt_coefficient_mu 0.110
_exptl_absorpt_correction_type none
_exptl_crystal_colour colorless
_exptl_crystal_density_diffrn 1.488
_exptl_crystal_density_method 'not measured'
_exptl_crystal_description block
_exptl_crystal_F_000 184.00
_exptl_crystal_size_max 0.32
_exptl_crystal_size_mid 0.32
_exptl_crystal_size_min 0.16
_refine_diff_density_max 0.420
_refine_diff_density_min -0.490
_refine_ls_extinction_method none
_refine_ls_goodness_of_fit_ref 1.056
_refine_ls_hydrogen_treatment constr
_refine_ls_number_parameters 119
_refine_ls_number_reflns 1805
_refine_ls_number_restraints 0
_refine_ls_R_factor_gt 0.0648
_refine_ls_shift/su_max 0.000
_refine_ls_structure_factor_coef Fsqd
_refine_ls_weighting_details 'w = 1/[\s^2^(Fo^2^)+(0.1399P)^2^+0.1723P] where P=(Fo^2^+2Fc^2^)/3'
_refine_ls_weighting_scheme calc
_refine_ls_wR_factor_ref 0.2023
_reflns_number_gt 1537
_reflns_number_total 1805
_reflns_threshold_expression F^2^>2.0\s(F^2^)
_cod_data_source_file hb7444sup1.cif
_cod_data_source_block I
_cod_database_code 2240851

loop_
_symmetry_equiv_pos_site_id
_symmetry_equiv_pos_as_xyz
1 +X,+Y,+Z
2 -X,-Y,-Z

loop_
_atom_site_type_symbol
_atom_site_label
_atom_site_fract_x
_atom_site_fract_y
_atom_site_fract_z
_atom_site_U_iso_or_equiv
_atom_site_adp_type
_atom_site_calc_flag
_atom_site_refinement_flags
_atom_site_occupancy
_atom_site_symmetry_multiplicity
O O1 0.72779(19) 1.01991(17) 0.70911(18) 0.0179(4) Uani d . 1.0 2
O O2 1.19522(19) 0.80874(17) 0.63213(18) 0.0190(4) Uani d . 1.0 2
O O3 0.7925(2) 0.48525(17) 0.56522(17) 0.0195(4) Uani d . 1.0 2
C C1 0.6785(3) 0.8666(3) 0.6006(3) 0.0167(4) Uani d . 1.0 2
C C2 0.8224(3) 0.7871(3) 0.5707(3) 0.0146(4) Uani d . 1.0 2
C C3 1.0527(3) 0.8696(3) 0.6575(3) 0.0133(4) Uani d . 1.0 2
C C4 1.3221(3) 1.1214(3) 0.8824(3) 0.0168(4) Uani d . 1.0 2
C C5 1.3681(3) 1.2688(3) 1.0053(3) 0.0209(5) Uani d . 1.0 2
C C6 1.1985(3) 1.3325(3) 1.0269(3) 0.0218(5) Uani d . 1.0 2
C C7 0.9868(3) 1.2504(3) 0.9255(3) 0.0200(5) Uani d . 1.0 2
C C8 1.1070(3) 1.0325(3) 0.7810(3) 0.0147(4) Uani d . 1.0 2
C C9 0.9416(3) 1.0995(3) 0.8033(3) 0.0153(4) Uani d . 1.0 2
C C10 0.7477(3) 0.6132(3) 0.4539(3) 0.0165(4) Uani d . 1.0 2
H H1 0.5294 0.8101 0.5403 0.0201 Uiso calc R 1.0 2
H H2 1.4369 1.0798 0.8665 0.0202 Uiso calc R 1.0 2
H H3 1.5139 1.3272 1.0751 0.0251 Uiso calc R 1.0 2
H H4 1.2306 1.4333 1.1123 0.0262 Uiso calc R 1.0 2
H H5 0.8729 1.2955 0.9382 0.0240 Uiso calc R 1.0 2
H H6A 0.5905 0.5855 0.3870 0.0198 Uiso calc R 1.0 2
H H7B 0.8247 0.6145 0.3669 0.0198 Uiso calc R 1.0 2
H H8 0.8200 0.4052 0.5093 0.0234 Uiso calc R 1.0 2

loop_
_atom_site_aniso_label
_atom_site_aniso_U_11
_atom_site_aniso_U_22
_atom_site_aniso_U_33
_atom_site_aniso_U_12
_atom_site_aniso_U_13
_atom_site_aniso_U_23
O1 0.0130(6) 0.0202(7) 0.0240(7) 0.0070(5) 0.0090(5) 0.0043(5)
O2 0.0112(6) 0.0225(7) 0.0252(7) 0.0067(5) 0.0075(5) 0.0032(6)
O3 0.0195(7) 0.0188(7) 0.0236(7) 0.0069(5) 0.0104(6) 0.0052(5)
C1 0.0110(8) 0.0212(9) 0.0193(9) 0.0041(7) 0.0061(7) 0.0073(7)
C2 0.0108(8) 0.0202(9) 0.0144(8) 0.0046(7) 0.0050(6) 0.0067(7)
C3 0.0115(8) 0.0168(9) 0.0129(8) 0.0043(6) 0.0052(6) 0.0053(6)
C4 0.0158(8) 0.0179(9) 0.0168(8) 0.0054(7) 0.0044(7) 0.0050(7)
C5 0.0205(9) 0.0212(10) 0.0174(9) 0.0040(7) 0.0021(7) 0.0055(7)
C6 0.0302(10) 0.0184(9) 0.0171(9) 0.0071(8) 0.0077(8) 0.0042(7)
C7 0.0264(9) 0.0198(9) 0.0212(9) 0.0113(8) 0.0136(8) 0.0068(7)
C8 0.0144(8) 0.0179(9) 0.0140(8) 0.0055(7) 0.0061(7) 0.0071(7)
C9 0.0149(8) 0.0191(9) 0.0144(8) 0.0055(7) 0.0068(7) 0.0069(7)
C10 0.0101(8) 0.0204(9) 0.0178(9) 0.0026(7) 0.0039(6) 0.0038(7)

loop_
_atom_type_symbol
_atom_type_description
_atom_type_scat_dispersion_real
_atom_type_scat_dispersion_imag
_atom_type_scat_source
C C 0.0033 0.0016
;
International Tables for Crystallography
(1992, Vol. C, Tables 4.2.6.8 and 6.1.1.4)
;
H H 0.0000 0.0000
;
International Tables for Crystallography
(1992, Vol. C, Table 6.1.1.4)
;
O O 0.0106 0.0060
;
International Tables for Crystallography
(1992, Vol. C, Tables 4.2.6.8 and 6.1.1.4)
;

loop_
_geom_angle_atom_site_label_1
_geom_angle_atom_site_label_2
_geom_angle_atom_site_label_3
_geom_angle
_geom_angle_publ_flag
C1 O1 C9 117.98(17) no
O1 C1 C2 125.63(15) no
C1 C2 C3 119.38(17) no
C1 C2 C10 120.66(15) no
C3 C2 C10 119.93(18) no
O2 C3 C2 123.48(17) no
O2 C3 C8 121.37(15) no
C2 C3 C8 115.15(18) no
C5 C4 C8 120.5(2) no
C4 C5 C6 119.88(16) no
C5 C6 C7 120.69(19) no
C6 C7 C9 119.0(3) no
C3 C8 C4 121.64(19) no
C3 C8 C9 119.77(15) no
C4 C8 C9 118.56(17) no
O1 C9 C7 116.70(19) no
O1 C9 C8 121.91(17) no
C7 C9 C8 121.38(16) no
O3 C10 C2 108.17(15) no
C10 O3 H8 109.472 no
O1 C1 H1 117.186 no
C2 C1 H1 117.188 no
C5 C4 H2 119.761 no
C8 C4 H2 119.765 no
C4 C5 H3 120.061 no
C6 C5 H3 120.064 no
C5 C6 H4 119.658 no
C7 C6 H4 119.653 no
C6 C7 H5 120.506 no
C9 C7 H5 120.503 no
O3 C10 H6A 110.064 no
O3 C10 H7B 110.063 no
C2 C10 H6A 110.069 no
C2 C10 H7B 110.064 no
H6A C10 H7B 108.407 no

loop_
_geom_bond_atom_site_label_1
_geom_bond_atom_site_label_2
_geom_bond_distance
_geom_bond_publ_flag
O1 C1 1.352(3) no
O1 C9 1.371(2) no
O2 C3 1.236(3) no
O3 C10 1.429(3) no
C1 C2 1.346(3) no
C2 C3 1.455(3) no
C2 C10 1.495(3) no
C3 C8 1.468(3) no
C4 C5 1.381(3) no
C4 C8 1.404(3) no
C5 C6 1.407(4) no
C6 C7 1.375(3) no
C7 C9 1.400(3) no
C8 C9 1.396(3) no
O3 H8 0.840 no
C1 H1 0.950 no
C4 H2 0.950 no
C5 H3 0.950 no
C6 H4 0.950 no
C7 H5 0.950 no
C10 H6A 0.990 no
C10 H7B 0.990 no

loop_
_geom_hbond_atom_site_label_D
_geom_hbond_atom_site_label_H
_geom_hbond_atom_site_label_A
_geom_hbond_site_symmetry_A
_geom_hbond_distance_DH
_geom_hbond_distance_HA
_geom_hbond_distance_DA
_geom_hbond_angle_DHA
O3 H8 O2 2_766 0.84 1.94 2.757(3) 165
C1 H1 O2 1_455 0.95 2.58 3.283(4) 131

loop_
_geom_torsion_atom_site_label_1
_geom_torsion_atom_site_label_2
_geom_torsion_atom_site_label_3
_geom_torsion_atom_site_label_4
_geom_torsion
_geom_torsion_publ_flag
C1 O1 C9 C7 -174.88(15) no
C1 O1 C9 C8 4.2(3) no
C9 O1 C1 C2 -2.8(3) no
C9 O1 C1 H1 177.2 no
H8 O3 C10 C2 -148.1 no
H8 O3 C10 H6A 91.6 no
H8 O3 C10 H7B -27.8 no
O1 C1 C2 C3 -1.0(3) no
O1 C1 C2 C10 177.18(16) no
H1 C1 C2 C3 179.0 no
H1 C1 C2 C10 -2.8 no
C1 C2 C3 O2 -177.19(17) no
C1 C2 C3 C8 3.3(3) no
C1 C2 C10 O3 -107.56(19) no
C1 C2 C10 H6A 12.7 no
C1 C2 C10 H7B 132.2 no
C3 C2 C10 O3 70.6(2) no
C3 C2 C10 H6A -169.1 no
C3 C2 C10 H7B -49.7 no
C10 C2 C3 O2 4.6(3) no
C10 C2 C3 C8 -174.93(15) no
O2 C3 C8 C4 -3.4(3) no
O2 C3 C8 C9 178.52(16) no
C2 C3 C8 C4 176.19(15) no
C2 C3 C8 C9 -1.9(3) no
C5 C4 C8 C3 -176.20(17) no
C5 C4 C8 C9 1.9(3) no
C8 C4 C5 C6 -1.2(3) no
C8 C4 C5 H3 178.8 no
H2 C4 C5 C6 178.8 no
H2 C4 C5 H3 -1.2 no
H2 C4 C8 C3 3.8 no
H2 C4 C8 C9 -178.1 no
C4 C5 C6 C7 -0.7(3) no
C4 C5 C6 H4 179.3 no
H3 C5 C6 C7 179.3 no
H3 C5 C6 H4 -0.7 no
C5 C6 C7 C9 1.6(3) no
C5 C6 C7 H5 -178.4 no
H4 C6 C7 C9 -178.4 no
H4 C6 C7 H5 1.6 no
C6 C7 C9 O1 178.25(17) no
C6 C7 C9 C8 -0.8(3) no
H5 C7 C9 O1 -1.8 no
H5 C7 C9 C8 179.2 no
C3 C8 C9 O1 -1.8(3) no
C3 C8 C9 C7 177.23(16) no
C4 C8 C9 O1 -179.96(16) no
C4 C8 C9 C7 -0.9(3) no

_cod_database_fobs_code 2240851
